data_2230495
loop_
_publ_author_name
'Necefo\(glu, Hacali'
'Marac\?i, Ali'
'Akta\,s, Vedat'
'Tercan, Bar\?i\,s'
'H\"okelek, Tuncer'

_publ_section_title
;
 Diaquabis(<i>N</i>,<i>N</i>'-diethylnicotinamide-\k<i>N</i>^1^)bis(4-ethylbenzoato-\k<i>O</i>)copper(II)
;
_journal_coeditor_code SU2274
_journal_issue 6
_journal_name_full 'Acta Crystallographica Section E'
_journal_page_first m780
_journal_page_last m781
_journal_paper_doi 10.1107/S1600536811018666
_journal_volume 67
_journal_year 2011
_chemical_formula_iupac '[Cu (C9 H9 O2)2 (C10 H14 N2 O)2 (H2 O)2]'
_chemical_formula_moiety 'C38 H50 Cu N4 O8'
_chemical_formula_sum 'C38 H50 Cu N4 O8'
_chemical_formula_weight 754.37
_chemical_name_systematic
;
Diaquabis(<i>N</i>,<i>N</i>'-diethylnicotinamide-\k<i>N</i>^1^)bis(4-
ethylbenzoato-\k<i>O</i>)copper(II)
;
_space_group_IT_number 4
_symmetry_cell_setting monoclinic
_symmetry_space_group_name_Hall 'P 2yb'
_symmetry_space_group_name_H-M 'P 1 21 1'
_atom_sites_solution_hydrogens geom
_atom_sites_solution_primary direct
_atom_sites_solution_secondary difmap
_audit_creation_method SHELXL-97
_cell_angle_alpha 90.00
_cell_angle_beta 98.132(3)
_cell_angle_gamma 90.00
_cell_formula_units_Z 2
_cell_length_a 8.3607(2)
_cell_length_b 12.4053(4)
_cell_length_c 17.8932(6)
_cell_measurement_reflns_used 3109
_cell_measurement_temperature 100(2)
_cell_measurement_theta_max 26.88
_cell_measurement_theta_min 2.83
_cell_volume 1837.17(10)
_computing_cell_refinement 'SAINT (Bruker, 2007)'
_computing_data_collection 'APEX2 (Bruker, 2007)'
_computing_data_reduction 'SAINT (Bruker, 2007)'
_computing_molecular_graphics 'ORTEP-3 for Windows (Farrugia, 1997)'
_computing_publication_material 'WinGX (Farrugia, 1999) and PLATON (Spek, 2009)'
_computing_structure_refinement 'SHELXL97 (Sheldrick, 2008)'
_computing_structure_solution 'SHELXS97 (Sheldrick, 2008)'
_diffrn_ambient_temperature 100(2)
_diffrn_measured_fraction_theta_full 0.982
_diffrn_measured_fraction_theta_max 0.982
_diffrn_measurement_device_type 'Bruker Kappa APEXII CCD area-detector'
_diffrn_measurement_method '\f and \w'
_diffrn_radiation_monochromator graphite
_diffrn_radiation_source 'fine-focus sealed tube'
_diffrn_radiation_type MoK\a
_diffrn_radiation_wavelength 0.71073
_diffrn_reflns_av_R_equivalents 0.0676
_diffrn_reflns_av_sigmaI/netI 0.1055
_diffrn_reflns_limit_h_max 11
_diffrn_reflns_limit_h_min -10
_diffrn_reflns_limit_k_max 16
_diffrn_reflns_limit_k_min -16
_diffrn_reflns_limit_l_max 20
_diffrn_reflns_limit_l_min -23
_diffrn_reflns_number 18349
_diffrn_reflns_theta_full 28.48
_diffrn_reflns_theta_max 28.48
_diffrn_reflns_theta_min 2.30
_exptl_absorpt_coefficient_mu 0.652
_exptl_absorpt_correction_type none
_exptl_crystal_colour blue
_exptl_crystal_density_diffrn 1.364
_exptl_crystal_density_method 'not measured'
_exptl_crystal_description block
_exptl_crystal_F_000 798
_exptl_crystal_size_max 0.34
_exptl_crystal_size_mid 0.32
_exptl_crystal_size_min 0.24
_refine_diff_density_max 0.876
_refine_diff_density_min -1.086
_refine_ls_abs_structure_details 'Flack (1983), 4105 Friedel pairs'
_refine_ls_abs_structure_Flack 0.394(13)
_refine_ls_extinction_method none
_refine_ls_goodness_of_fit_ref 1.056
_refine_ls_hydrogen_treatment mixed
_refine_ls_matrix_type full
_refine_ls_number_parameters 479
_refine_ls_number_reflns 8952
_refine_ls_number_restraints 5
_refine_ls_restrained_S_all 1.056
_refine_ls_R_factor_all 0.0807
_refine_ls_R_factor_gt 0.0561
_refine_ls_shift/su_max 0.000
_refine_ls_shift/su_mean 0.000
_refine_ls_structure_factor_coef Fsqd
_refine_ls_weighting_details 'calc w=1/[\s^2^(Fo^2^)+(0.0415P)^2^+0.0395P] where P=(Fo^2^+2Fc^2^)/3'
_refine_ls_weighting_scheme calc
_refine_ls_wR_factor_gt 0.1175
_refine_ls_wR_factor_ref 0.1304
_reflns_number_gt 6851
_reflns_number_total 8952
_reflns_threshold_expression I>2\s(I)
_cod_data_source_file su2274.cif
_cod_data_source_block I
_cod_original_sg_symbol_H-M 'P 21'
_cod_database_code 2230495
_cod_database_fobs_code 2230495

loop_
_symmetry_equiv_pos_as_xyz
'x, y, z'
'-x, y+1/2, -z'

loop_
_atom_site_type_symbol
_atom_site_label
_atom_site_fract_x
_atom_site_fract_y
_atom_site_fract_z
_atom_site_U_iso_or_equiv
_atom_site_adp_type
_atom_site_calc_flag
_atom_site_refinement_flags
_atom_site_occupancy
_atom_site_symmetry_multiplicity
_atom_site_disorder_assembly
_atom_site_disorder_group
Cu Cu1 0.90474(5) -0.00022(4) 0.08866(2) 0.01551(11) Uani d . 1 1 . .
O O1 0.8037(3) -0.0117(2) -0.01725(13) 0.0158(5) Uani d . 1 1 . .
O O2 0.8098(4) 0.1582(2) -0.05880(15) 0.0207(6) Uani d . 1 1 . .
O O3 1.0046(3) 0.0129(2) 0.19537(13) 0.0185(6) Uani d . 1 1 . .
O O4 1.0117(4) -0.1561(2) 0.23888(16) 0.0283(7) Uani d . 1 1 . .
O O5 0.4397(4) 0.1513(2) 0.27561(17) 0.0295(7) Uani d . 1 1 . .
O O6 1.3973(3) -0.1478(2) -0.08725(15) 0.0217(6) Uani d . 1 1 . .
O O7 0.8548(4) 0.1972(2) 0.09151(16) 0.0236(7) Uani d D 1 1 . .
H H71 0.843(6) 0.193(4) 0.0436(11) 0.040 Uiso d D 1 1 . .
H H72 0.781(5) 0.240(3) 0.098(3) 0.040 Uiso d D 1 1 . .
O O8 0.9451(4) -0.1949(2) 0.08928(16) 0.0228(7) Uani d D 1 1 . .
H H81 0.984(6) -0.192(4) 0.1360(12) 0.040 Uiso d D 1 1 . .
H H82 1.012(5) -0.239(3) 0.073(3) 0.040 Uiso d D 1 1 . .
N N1 0.6909(4) -0.0310(2) 0.12257(17) 0.0154(7) Uani d . 1 1 . .
N N2 0.4762(3) -0.0024(3) 0.34583(15) 0.0173(6) Uani d . 1 1 . .
N N3 1.1134(4) 0.0359(2) 0.05150(17) 0.0156(7) Uani d . 1 1 . .
N N4 1.3057(4) -0.0215(2) -0.17411(17) 0.0159(7) Uani d . 1 1 . .
C C1 0.8017(4) 0.0584(3) -0.0694(2) 0.0143(8) Uani d . 1 1 . .
C C2 0.7873(4) 0.0155(3) -0.1482(2) 0.0161(8) Uani d . 1 1 . .
C C3 0.7745(5) 0.0849(3) -0.2100(2) 0.0193(9) Uani d . 1 1 . .
H H3 0.7739 0.1591 -0.2028 0.023 Uiso calc R 1 1 . .
C C4 0.7626(6) 0.0422(4) -0.2826(3) 0.0224(10) Uani d . 1 1 . .
H H4 0.7540 0.0886 -0.3238 0.027 Uiso calc R 1 1 . .
C C5 0.7634(6) -0.0679(4) -0.2946(3) 0.0215(10) Uani d . 1 1 . .
C C6 0.7803(5) -0.1364(3) -0.2331(2) 0.0213(9) Uani d . 1 1 . .
H H6 0.7840 -0.2105 -0.2404 0.026 Uiso calc R 1 1 . .
C C7 0.7917(5) -0.0953(3) -0.1607(2) 0.0187(9) Uani d . 1 1 . .
H H7 0.8024 -0.1423 -0.1198 0.022 Uiso calc R 1 1 . .
C C8 0.7400(5) -0.1134(4) -0.3746(2) 0.0286(10) Uani d . 1 1 . .
H H8A 0.7903 -0.0655 -0.4073 0.034 Uiso calc R 1 1 . .
H H8B 0.7930 -0.1829 -0.3746 0.034 Uiso calc R 1 1 . .
C C9 0.5623(5) -0.1262(4) -0.4056(2) 0.0294(10) Uani d . 1 1 . .
H H9A 0.5520 -0.1522 -0.4566 0.044 Uiso calc R 1 1 . .
H H9B 0.5090 -0.0578 -0.4047 0.044 Uiso calc R 1 1 . .
H H9C 0.5135 -0.1768 -0.3751 0.044 Uiso calc R 1 1 . .
C C10 1.0113(5) -0.0573(3) 0.2473(2) 0.0172(8) Uani d . 1 1 . .
C C11 1.0164(4) -0.0133(4) 0.3264(2) 0.0163(8) Uani d . 1 1 . .
C C12 1.0053(5) 0.0963(3) 0.3396(2) 0.0186(8) Uani d . 1 1 . .
H H12 0.9974 0.1445 0.2994 0.022 Uiso calc R 1 1 . .
C C13 1.0058(5) 0.1342(3) 0.4124(2) 0.0202(9) Uani d . 1 1 . .
H H13 0.9958 0.2079 0.4203 0.024 Uiso calc R 1 1 . .
C C14 1.0208(5) 0.0653(3) 0.4734(2) 0.0193(9) Uani d . 1 1 . .
C C15 1.0304(6) -0.0448(3) 0.4603(3) 0.0225(10) Uani d . 1 1 . .
H H15 1.0389 -0.0927 0.5006 0.027 Uiso calc R 1 1 . .
C C16 1.0274(5) -0.0837(3) 0.3869(2) 0.0189(8) Uani d . 1 1 . .
H H16 1.0328 -0.1575 0.3786 0.023 Uiso calc R 1 1 . .
C C17 1.0308(5) 0.1098(4) 0.5526(2) 0.0256(9) Uani d . 1 1 . .
H H17A 0.9463 0.1630 0.5540 0.031 Uiso calc R 1 1 . .
H H17B 1.0124 0.0518 0.5868 0.031 Uiso calc R 1 1 . .
C C18 1.1927(6) 0.1611(4) 0.5792(3) 0.0330(11) Uani d . 1 1 . .
H H18A 1.1941 0.1880 0.6296 0.050 Uiso calc R 1 1 . .
H H18B 1.2103 0.2196 0.5462 0.050 Uiso calc R 1 1 . .
H H18C 1.2767 0.1084 0.5787 0.050 Uiso calc R 1 1 . .
C C19 0.5897(5) -0.1049(3) 0.0867(2) 0.0159(8) Uani d . 1 1 . .
H H19 0.6190 -0.1397 0.0446 0.019 Uiso calc R 1 1 . .
C C20 0.4438(5) -0.1308(3) 0.1102(2) 0.0173(8) Uani d . 1 1 . .
H H20 0.3740 -0.1798 0.0832 0.021 Uiso calc R 1 1 . .
C C21 0.4034(5) -0.0825(3) 0.1749(2) 0.0177(8) Uani d . 1 1 . .
H H21 0.3082 -0.1011 0.1930 0.021 Uiso calc R 1 1 . .
C C22 0.5073(4) -0.0054(4) 0.21259(18) 0.0148(7) Uani d . 1 1 . .
C C23 0.6480(4) 0.0176(3) 0.18347(19) 0.0166(8) Uani d . 1 1 . .
H H23 0.7168 0.0698 0.2076 0.020 Uiso calc R 1 1 . .
C C24 0.4714(5) 0.0550(3) 0.2805(2) 0.0188(9) Uani d . 1 1 . .
C C25 0.5422(5) -0.1111(3) 0.3563(2) 0.0202(9) Uani d . 1 1 . .
H H25A 0.6213 -0.1126 0.4015 0.024 Uiso calc R 1 1 . .
H H25B 0.5973 -0.1292 0.3138 0.024 Uiso calc R 1 1 . .
C C26 0.4135(5) -0.1956(3) 0.3633(2) 0.0264(10) Uani d . 1 1 . .
H H26A 0.4633 -0.2653 0.3708 0.040 Uiso calc R 1 1 . .
H H26B 0.3368 -0.1964 0.3180 0.040 Uiso calc R 1 1 . .
H H26C 0.3590 -0.1786 0.4056 0.040 Uiso calc R 1 1 . .
C C27 0.4392(5) 0.0549(3) 0.4128(2) 0.0210(9) Uani d . 1 1 . .
H H27A 0.3895 0.0053 0.4446 0.025 Uiso calc R 1 1 . .
H H27B 0.3624 0.1120 0.3974 0.025 Uiso calc R 1 1 . .
C C28 0.5903(5) 0.1029(4) 0.4578(2) 0.0274(10) Uani d . 1 1 . .
H H28A 0.5635 0.1342 0.5035 0.041 Uiso calc R 1 1 . .
H H28B 0.6333 0.1576 0.4283 0.041 Uiso calc R 1 1 . .
H H28C 0.6695 0.0473 0.4700 0.041 Uiso calc R 1 1 . .
C C29 1.2063(5) 0.1172(3) 0.0815(2) 0.0167(8) Uani d . 1 1 . .
H H29 1.1771 0.1534 0.1230 0.020 Uiso calc R 1 1 . .
C C30 1.3441(5) 0.1496(3) 0.0530(2) 0.0174(8) Uani d . 1 1 . .
H H30 1.4069 0.2058 0.0755 0.021 Uiso calc R 1 1 . .
C C31 1.3871(5) 0.0969(3) -0.0093(2) 0.0182(9) Uani d . 1 1 . .
H H31 1.4778 0.1183 -0.0301 0.022 Uiso calc R 1 1 . .
C C32 1.2920(4) 0.0111(3) -0.04045(19) 0.0152(7) Uani d . 1 1 . .
C C33 1.1567(4) -0.0163(3) -0.00806(19) 0.0150(8) Uani d . 1 1 . .
H H33 1.0931 -0.0735 -0.0285 0.018 Uiso calc R 1 1 . .
C C34 1.3359(5) -0.0583(3) -0.1027(2) 0.0152(8) Uani d . 1 1 . .
C C35 1.3510(5) -0.0871(3) -0.2355(2) 0.0211(9) Uani d . 1 1 . .
H H35A 1.4413 -0.1330 -0.2160 0.025 Uiso calc R 1 1 . .
H H35B 1.3859 -0.0402 -0.2734 0.025 Uiso calc R 1 1 . .
C C36 1.2124(5) -0.1569(4) -0.2719(2) 0.0295(10) Uani d . 1 1 . .
H H36A 1.2479 -0.1996 -0.3112 0.044 Uiso calc R 1 1 . .
H H36B 1.1242 -0.1117 -0.2931 0.044 Uiso calc R 1 1 . .
H H36C 1.1775 -0.2035 -0.2346 0.044 Uiso calc R 1 1 . .
C C37 1.2226(5) 0.0805(3) -0.1947(2) 0.0196(9) Uani d . 1 1 . .
H H37A 1.1667 0.1036 -0.1535 0.024 Uiso calc R 1 1 . .
H H37B 1.1423 0.0691 -0.2387 0.024 Uiso calc R 1 1 . .
C C38 1.3381(6) 0.1688(3) -0.2118(2) 0.0267(10) Uani d . 1 1 . .
H H38A 1.2784 0.2338 -0.2252 0.040 Uiso calc R 1 1 . .
H H38B 1.3926 0.1468 -0.2530 0.040 Uiso calc R 1 1 . .
H H38C 1.4161 0.1817 -0.1680 0.040 Uiso calc R 1 1 . .

loop_
_atom_site_aniso_label
_atom_site_aniso_U_11
_atom_site_aniso_U_22
_atom_site_aniso_U_33
_atom_site_aniso_U_12
_atom_site_aniso_U_13
_atom_site_aniso_U_23
Cu1 0.0124(2) 0.02013(19) 0.0137(2) -0.0006(2) 0.00064(15) 0.00015(19)
O1 0.0138(12) 0.0190(13) 0.0145(12) -0.0019(13) 0.0022(10) 0.0001(13)
O2 0.0265(17) 0.0162(13) 0.0196(15) 0.0010(12) 0.0035(13) -0.0011(11)
O3 0.0157(13) 0.0243(15) 0.0154(12) -0.0010(13) 0.0021(10) 0.0012(13)
O4 0.042(2) 0.0207(15) 0.0213(16) 0.0028(14) 0.0005(15) -0.0015(13)
O5 0.043(2) 0.0183(14) 0.0282(17) 0.0087(14) 0.0101(15) 0.0005(12)
O6 0.0207(16) 0.0195(13) 0.0252(16) 0.0023(12) 0.0047(13) -0.0013(12)
O7 0.0251(17) 0.0230(15) 0.0217(16) 0.0059(14) 0.0002(14) -0.0019(12)
O8 0.0275(18) 0.0218(15) 0.0191(17) 0.0046(14) 0.0028(14) -0.0021(12)
N1 0.0127(16) 0.0199(16) 0.0127(15) 0.0003(12) -0.0018(13) -0.0023(11)
N2 0.0167(15) 0.0218(14) 0.0135(14) 0.0033(18) 0.0023(11) -0.0025(16)
N3 0.0147(17) 0.0169(14) 0.0143(16) 0.0018(12) -0.0015(13) -0.0012(12)
N4 0.0111(15) 0.0173(18) 0.0193(16) 0.0017(13) 0.0022(13) 0.0000(12)
C1 0.0047(18) 0.0219(19) 0.016(2) -0.0002(15) 0.0014(16) 0.0015(15)
C2 0.0100(17) 0.023(2) 0.0151(17) -0.0005(16) 0.0015(14) 0.0015(16)
C3 0.019(2) 0.022(2) 0.017(2) 0.0030(17) 0.0022(18) 0.0007(17)
C4 0.018(2) 0.032(2) 0.016(2) 0.0010(18) -0.0011(18) 0.0065(17)
C5 0.013(2) 0.032(2) 0.020(2) -0.0014(18) 0.0024(18) -0.0015(18)
C6 0.018(2) 0.0206(19) 0.025(2) -0.0023(17) 0.0010(18) -0.0026(17)
C7 0.018(2) 0.0207(19) 0.016(2) -0.0005(17) -0.0019(17) 0.0003(17)
C8 0.030(3) 0.037(2) 0.020(2) 0.004(2) 0.0038(19) -0.0036(18)
C9 0.032(3) 0.037(2) 0.017(2) -0.003(2) -0.0037(19) -0.0044(18)
C10 0.012(2) 0.025(2) 0.013(2) 0.0007(16) -0.0015(16) 0.0025(15)
C11 0.0102(17) 0.025(2) 0.0131(16) -0.0027(18) 0.0017(13) -0.0030(17)
C12 0.016(2) 0.0215(18) 0.018(2) -0.0017(17) 0.0013(17) 0.0015(17)
C13 0.016(2) 0.0208(19) 0.024(2) -0.0016(16) 0.0032(18) -0.0032(16)
C14 0.012(2) 0.030(2) 0.015(2) -0.0048(17) 0.0006(17) -0.0030(17)
C15 0.023(2) 0.027(2) 0.017(2) -0.0028(18) 0.0006(19) 0.0028(16)
C16 0.019(2) 0.022(2) 0.015(2) -0.0013(17) 0.0012(17) -0.0003(17)
C17 0.025(2) 0.033(2) 0.019(2) -0.0076(19) 0.0046(18) -0.0087(18)
C18 0.030(3) 0.041(3) 0.026(2) -0.005(2) -0.005(2) -0.010(2)
C19 0.015(2) 0.0157(16) 0.0167(19) -0.0004(15) 0.0004(16) 0.0012(15)
C20 0.014(2) 0.0180(18) 0.0182(19) 0.0005(15) -0.0045(16) 0.0027(15)
C21 0.013(2) 0.0201(18) 0.020(2) 0.0013(16) 0.0022(16) 0.0062(16)
C22 0.0128(17) 0.0175(15) 0.0131(16) 0.005(2) -0.0017(13) 0.0017(19)
C23 0.0154(18) 0.021(2) 0.0127(17) -0.0006(16) -0.0013(14) -0.0026(15)
C24 0.011(2) 0.023(2) 0.022(2) 0.0009(16) 0.0042(17) 0.0001(16)
C25 0.026(2) 0.0157(18) 0.019(2) 0.0060(17) 0.0014(17) -0.0002(15)
C26 0.030(3) 0.0201(19) 0.028(2) -0.0008(18) -0.001(2) 0.0021(16)
C27 0.016(2) 0.028(2) 0.020(2) 0.0004(16) 0.0063(17) -0.0047(16)
C28 0.025(2) 0.029(2) 0.027(2) -0.0029(19) -0.0009(19) -0.0049(19)
C29 0.019(2) 0.0158(18) 0.0143(19) 0.0020(15) 0.0001(16) -0.0024(14)
C30 0.017(2) 0.0174(18) 0.017(2) -0.0024(16) -0.0003(16) -0.0006(15)
C31 0.012(2) 0.0177(18) 0.025(2) -0.0021(16) 0.0022(17) 0.0027(17)
C32 0.0130(17) 0.0173(19) 0.0150(16) 0.0031(18) 0.0007(14) 0.0014(16)
C33 0.0129(18) 0.0157(19) 0.0147(17) 0.0031(15) -0.0041(14) -0.0009(15)
C34 0.0103(19) 0.0168(18) 0.018(2) -0.0027(15) 0.0011(16) 0.0000(15)
C35 0.019(2) 0.028(2) 0.018(2) 0.0010(17) 0.0047(16) -0.0030(17)
C36 0.026(3) 0.034(2) 0.028(2) -0.006(2) 0.002(2) -0.012(2)
C37 0.020(2) 0.0191(19) 0.020(2) 0.0014(17) 0.0027(17) -0.0008(15)
C38 0.037(3) 0.0176(18) 0.025(2) 0.0008(18) 0.001(2) 0.0027(17)

loop_
_atom_type_symbol
_atom_type_description
_atom_type_scat_dispersion_real
_atom_type_scat_dispersion_imag
_atom_type_scat_source
C C 0.0030 0.0020 'International Tables Vol C Tables 4.2.6.8 and 6.1.1.4'
H H 0.0000 0.0000 'International Tables Vol C Tables 4.2.6.8 and 6.1.1.4'
Cu Cu 0.3200 1.2650 'International Tables Vol C Tables 4.2.6.8 and 6.1.1.4'
N N 0.0060 0.0030 'International Tables Vol C Tables 4.2.6.8 and 6.1.1.4'
O O 0.0110 0.0060 'International Tables Vol C Tables 4.2.6.8 and 6.1.1.4'

loop_
_geom_angle_atom_site_label_1
_geom_angle_atom_site_label_2
_geom_angle_atom_site_label_3
_geom_angle_site_symmetry_1
_geom_angle_site_symmetry_3
_geom_angle
_geom_angle_publ_flag
O1 Cu1 O3 . . 179.27(14) ?
O1 Cu1 O8 . . 88.46(11) ?
O1 Cu1 N1 . . 89.89(11) ?
O1 Cu1 N3 . . 88.39(11) ?
O3 Cu1 O8 . . 92.16(11) ?
O3 Cu1 N1 . . 89.77(11) ?
O3 Cu1 N3 . . 91.93(12) ?
N1 Cu1 O8 . . 86.48(11) ?
N3 Cu1 O8 . . 95.55(11) ?
N3 Cu1 N1 . . 177.30(13) ?
C1 O1 Cu1 . . 128.0(3) ?
C10 O3 Cu1 . . 128.3(3) ?
H71 O7 H72 . . 101(5) ?
Cu1 O8 H81 . . 90(3) ?
Cu1 O8 H82 . . 137(3) ?
H81 O8 H82 . . 100(4) ?
C19 N1 Cu1 . . 120.8(2) ?
C23 N1 Cu1 . . 120.9(2) ?
C23 N1 C19 . . 118.2(3) ?
C24 N2 C25 . . 123.9(3) ?
C24 N2 C27 . . 117.6(4) ?
C25 N2 C27 . . 117.6(3) ?
C29 N3 Cu1 . . 121.3(3) ?
C29 N3 C33 . . 118.5(3) ?
C33 N3 Cu1 . . 120.1(2) ?
C34 N4 C35 . . 119.4(3) ?
C34 N4 C37 . . 123.4(3) ?
C35 N4 C37 . . 117.2(3) ?
O1 C1 C2 . . 116.0(3) ?
O2 C1 O1 . . 124.6(4) ?
O2 C1 C2 . . 119.4(3) ?
C3 C2 C1 . . 120.9(4) ?
C3 C2 C7 . . 118.8(3) ?
C7 C2 C1 . . 120.2(3) ?
C2 C3 C4 . . 119.5(4) ?
C2 C3 H3 . . 120.3 ?
C4 C3 H3 . . 120.3 ?
C3 C4 H4 . . 119.4 ?
C5 C4 C3 . . 121.2(4) ?
C5 C4 H4 . . 119.4 ?
C4 C5 C8 . . 120.5(5) ?
C6 C5 C4 . . 119.1(4) ?
C6 C5 C8 . . 120.3(4) ?
C5 C6 C7 . . 120.3(4) ?
C5 C6 H6 . . 119.8 ?
C7 C6 H6 . . 119.8 ?
C2 C7 H7 . . 119.5 ?
C6 C7 C2 . . 121.0(4) ?
C6 C7 H7 . . 119.5 ?
C5 C8 H8A . . 109.3 ?
C5 C8 H8B . . 109.3 ?
C9 C8 C5 . . 111.7(4) ?
C9 C8 H8A . . 109.3 ?
C9 C8 H8B . . 109.3 ?
H8A C8 H8B . . 107.9 ?
C8 C9 H9A . . 109.5 ?
C8 C9 H9B . . 109.5 ?
C8 C9 H9C . . 109.5 ?
H9A C9 H9B . . 109.5 ?
H9A C9 H9C . . 109.5 ?
H9B C9 H9C . . 109.5 ?
O3 C10 C11 . . 115.5(3) ?
O4 C10 O3 . . 126.3(4) ?
O4 C10 C11 . . 118.2(4) ?
C12 C11 C10 . . 121.3(4) ?
C16 C11 C10 . . 119.6(4) ?
C16 C11 C12 . . 119.0(3) ?
C11 C12 H12 . . 119.9 ?
C13 C12 C11 . . 120.1(4) ?
C13 C12 H12 . . 119.9 ?
C12 C13 H13 . . 119.3 ?
C14 C13 C12 . . 121.5(4) ?
C14 C13 H13 . . 119.3 ?
C13 C14 C15 . . 118.5(4) ?
C13 C14 C17 . . 120.2(4) ?
C15 C14 C17 . . 121.3(4) ?
C14 C15 C16 . . 120.3(4) ?
C14 C15 H15 . . 119.8 ?
C16 C15 H15 . . 119.8 ?
C11 C16 C15 . . 120.5(4) ?
C11 C16 H16 . . 119.7 ?
C15 C16 H16 . . 119.7 ?
C14 C17 H17A . . 109.2 ?
C14 C17 H17B . . 109.2 ?
C18 C17 C14 . . 112.2(4) ?
C18 C17 H17A . . 109.2 ?
C18 C17 H17B . . 109.2 ?
H17A C17 H17B . . 107.9 ?
C17 C18 H18A . . 109.5 ?
C17 C18 H18B . . 109.5 ?
C17 C18 H18C . . 109.5 ?
H18A C18 H18B . . 109.5 ?
H18A C18 H18C . . 109.5 ?
H18B C18 H18C . . 109.5 ?
N1 C19 C20 . . 122.3(3) ?
N1 C19 H19 . . 118.8 ?
C20 C19 H19 . . 118.8 ?
C19 C20 C21 . . 118.9(4) ?
C19 C20 H20 . . 120.6 ?
C21 C20 H20 . . 120.6 ?
C20 C21 C22 . . 119.4(4) ?
C20 C21 H21 . . 120.3 ?
C22 C21 H21 . . 120.3 ?
C21 C22 C24 . . 123.5(3) ?
C23 C22 C21 . . 117.5(3) ?
C23 C22 C24 . . 118.9(4) ?
N1 C23 C22 . . 123.7(3) ?
N1 C23 H23 . . 118.2 ?
C22 C23 H23 . . 118.2 ?
O5 C24 N2 . . 123.4(4) ?
O5 C24 C22 . . 119.9(4) ?
N2 C24 C22 . . 116.8(3) ?
N2 C25 C26 . . 112.9(3) ?
N2 C25 H25A . . 109.0 ?
N2 C25 H25B . . 109.0 ?
C26 C25 H25A . . 109.0 ?
C26 C25 H25B . . 109.0 ?
H25A C25 H25B . . 107.8 ?
C25 C26 H26A . . 109.5 ?
C25 C26 H26B . . 109.5 ?
C25 C26 H26C . . 109.5 ?
H26A C26 H26B . . 109.5 ?
H26A C26 H26C . . 109.5 ?
H26B C26 H26C . . 109.5 ?
N2 C27 C28 . . 111.6(3) ?
N2 C27 H27A . . 109.3 ?
N2 C27 H27B . . 109.3 ?
C28 C27 H27A . . 109.3 ?
C28 C27 H27B . . 109.3 ?
H27A C27 H27B . . 108.0 ?
C27 C28 H28A . . 109.5 ?
C27 C28 H28B . . 109.5 ?
C27 C28 H28C . . 109.5 ?
H28A C28 H28B . . 109.5 ?
H28A C28 H28C . . 109.5 ?
H28B C28 H28C . . 109.5 ?
N3 C29 C30 . . 122.5(3) ?
N3 C29 H29 . . 118.7 ?
C30 C29 H29 . . 118.7 ?
C29 C30 H30 . . 120.5 ?
C31 C30 C29 . . 119.0(4) ?
C31 C30 H30 . . 120.5 ?
C30 C31 C32 . . 118.9(4) ?
C30 C31 H31 . . 120.5 ?
C32 C31 H31 . . 120.5 ?
C31 C32 C34 . . 123.4(3) ?
C33 C32 C31 . . 118.2(3) ?
C33 C32 C34 . . 118.2(4) ?
N3 C33 C32 . . 122.8(3) ?
N3 C33 H33 . . 118.6 ?
C32 C33 H33 . . 118.6 ?
O6 C34 N4 . . 122.2(4) ?
O6 C34 C32 . . 119.2(4) ?
N4 C34 C32 . . 118.6(3) ?
N4 C35 C36 . . 112.2(3) ?
N4 C35 H35A . . 109.2 ?
N4 C35 H35B . . 109.2 ?
C36 C35 H35A . . 109.2 ?
C36 C35 H35B . . 109.2 ?
H35A C35 H35B . . 107.9 ?
C35 C36 H36A . . 109.5 ?
C35 C36 H36B . . 109.5 ?
C35 C36 H36C . . 109.5 ?
H36A C36 H36B . . 109.5 ?
H36A C36 H36C . . 109.5 ?
H36B C36 H36C . . 109.5 ?
N4 C37 C38 . . 112.4(3) ?
N4 C37 H37A . . 109.1 ?
N4 C37 H37B . . 109.1 ?
C38 C37 H37A . . 109.1 ?
C38 C37 H37B . . 109.1 ?
H37A C37 H37B . . 107.9 ?
C37 C38 H38A . . 109.5 ?
C37 C38 H38B . . 109.5 ?
C37 C38 H38C . . 109.5 ?
H38A C38 H38B . . 109.5 ?
H38A C38 H38C . . 109.5 ?
H38B C38 H38C . . 109.5 ?

loop_
_geom_bond_atom_site_label_1
_geom_bond_atom_site_label_2
_geom_bond_site_symmetry_2
_geom_bond_distance
_geom_bond_publ_flag
Cu1 O1 . 1.968(2) ?
Cu1 O3 . 1.979(2) ?
Cu1 O7 . 2.486(3) ?
Cu1 O8 . 2.439(3) ?
Cu1 N1 . 2.004(3) ?
Cu1 N3 . 2.004(3) ?
O1 C1 . 1.275(4) ?
O2 C1 . 1.253(4) ?
O3 C10 . 1.268(4) ?
O4 C10 . 1.234(4) ?
O5 C24 . 1.224(5) ?
O6 C34 . 1.237(4) ?
O7 H71 . 0.851(19) ?
O7 H72 . 0.839(19) ?
O8 H81 . 0.854(19) ?
O8 H82 . 0.859(19) ?
N1 C19 . 1.347(5) ?
N1 C23 . 1.338(4) ?
N2 C24 . 1.365(5) ?
N2 C25 . 1.459(5) ?
N2 C27 . 1.463(5) ?
N3 C29 . 1.338(5) ?
N3 C33 . 1.340(4) ?
N4 C34 . 1.346(5) ?
N4 C35 . 1.459(5) ?
C2 C1 . 1.495(5) ?
C2 C3 . 1.394(5) ?
C3 H3 . 0.9300 ?
C4 C3 . 1.394(6) ?
C4 C5 . 1.383(6) ?
C4 H4 . 0.9300 ?
C5 C6 . 1.381(6) ?
C5 C8 . 1.526(6) ?
C6 H6 . 0.9300 ?
C7 C2 . 1.394(6) ?
C7 C6 . 1.382(5) ?
C7 H7 . 0.9300 ?
C8 C9 . 1.519(6) ?
C8 H8A . 0.9700 ?
C8 H8B . 0.9700 ?
C9 H9A . 0.9600 ?
C9 H9B . 0.9600 ?
C9 H9C . 0.9600 ?
C11 C10 . 1.513(5) ?
C11 C12 . 1.385(6) ?
C11 C16 . 1.384(5) ?
C12 H12 . 0.9300 ?
C13 C12 . 1.384(5) ?
C13 C14 . 1.379(6) ?
C13 H13 . 0.9300 ?
C14 C17 . 1.512(5) ?
C15 C14 . 1.390(5) ?
C15 C16 . 1.395(6) ?
C15 H15 . 0.9300 ?
C16 H16 . 0.9300 ?
C17 H17A . 0.9700 ?
C17 H17B . 0.9700 ?
C18 C17 . 1.511(6) ?
C18 H18A . 0.9600 ?
C18 H18B . 0.9600 ?
C18 H18C . 0.9600 ?
C19 C20 . 1.384(5) ?
C19 H19 . 0.9300 ?
C20 H20 . 0.9300 ?
C21 C20 . 1.386(5) ?
C21 H21 . 0.9300 ?
C22 C21 . 1.400(6) ?
C22 C23 . 1.382(5) ?
C22 C24 . 1.493(5) ?
C23 H23 . 0.9300 ?
C25 C26 . 1.520(6) ?
C25 H25A . 0.9700 ?
C25 H25B . 0.9700 ?
C26 H26A . 0.9600 ?
C26 H26B . 0.9600 ?
C26 H26C . 0.9600 ?
C27 H27A . 0.9700 ?
C27 H27B . 0.9700 ?
C28 C27 . 1.520(6) ?
C28 H28A . 0.9600 ?
C28 H28B . 0.9600 ?
C28 H28C . 0.9600 ?
C29 H29 . 0.9300 ?
C30 C29 . 1.383(5) ?
C30 C31 . 1.383(5) ?
C30 H30 . 0.9300 ?
C31 H31 . 0.9300 ?
C32 C31 . 1.396(6) ?
C32 C33 . 1.384(5) ?
C32 C34 . 1.495(5) ?
C33 H33 . 0.9300 ?
C35 C36 . 1.517(5) ?
C35 H35A . 0.9700 ?
C35 H35B . 0.9700 ?
C36 H36A . 0.9600 ?
C36 H36B . 0.9600 ?
C36 H36C . 0.9600 ?
C37 N4 . 1.466(5) ?
C37 C38 . 1.520(6) ?
C37 H37A . 0.9700 ?
C37 H37B . 0.9700 ?
C38 H38A . 0.9600 ?
C38 H38B . 0.9600 ?
C38 H38C . 0.9600 ?

loop_
_geom_hbond_atom_site_label_D
_geom_hbond_atom_site_label_H
_geom_hbond_atom_site_label_A
_geom_hbond_site_symmetry_A
_geom_hbond_distance_DH
_geom_hbond_distance_HA
_geom_hbond_distance_DA
_geom_hbond_angle_DHA
_geom_hbond_publ_flag
O7 H71 O2 . 0.85(2) 1.86(2) 2.706(4) 170(5) yes
O7 H72 O6 2_755 0.83(4) 2.03(4) 2.846(4) 166(5) yes
O8 H81 O4 . 0.85(2) 1.88(2) 2.699(4) 161(5) yes
O8 H82 O2 2_745 0.86(4) 2.00(4) 2.852(4) 167(5) yes
C6 H6 O5 2_645 0.93 2.55 3.240(5) 131 yes
C20 H20 O2 2_645 0.93 2.53 3.412(5) 158 yes
C30 H30 O6 2_855 0.93 2.43 3.316(5) 158 yes

loop_
_geom_torsion_atom_site_label_1
_geom_torsion_atom_site_label_2
_geom_torsion_atom_site_label_3
_geom_torsion_atom_site_label_4
_geom_torsion_site_symmetry_1
_geom_torsion_site_symmetry_2
_geom_torsion_site_symmetry_3
_geom_torsion_site_symmetry_4
_geom_torsion
_geom_torsion_publ_flag
O8 Cu1 O1 C1 . . . . -150.2(3) ?
N1 Cu1 O1 C1 . . . . 123.4(3) ?
N3 Cu1 O1 C1 . . . . -54.6(3) ?
O8 Cu1 O3 C10 . . . . -27.2(3) ?
N1 Cu1 O3 C10 . . . . 59.3(3) ?
N3 Cu1 O3 C10 . . . . -122.8(3) ?
O1 Cu1 N1 C19 . . . . 39.5(3) ?
O1 Cu1 N1 C23 . . . . -143.5(3) ?
O3 Cu1 N1 C19 . . . . -141.1(3) ?
O3 Cu1 N1 C23 . . . . 35.8(3) ?
O8 Cu1 N1 C19 . . . . -48.9(3) ?
O8 Cu1 N1 C23 . . . . 128.0(3) ?
O1 Cu1 N3 C29 . . . . 134.7(3) ?
O1 Cu1 N3 C33 . . . . -40.3(3) ?
O3 Cu1 N3 C29 . . . . -44.7(3) ?
O3 Cu1 N3 C33 . . . . 140.3(3) ?
O8 Cu1 N3 C29 . . . . -137.0(3) ?
O8 Cu1 N3 C33 . . . . 48.0(3) ?
Cu1 O1 C1 O2 . . . . -27.7(5) ?
Cu1 O1 C1 C2 . . . . 152.8(2) ?
Cu1 O3 C10 O4 . . . . 28.2(6) ?
Cu1 O3 C10 C11 . . . . -150.8(2) ?
Cu1 N1 C23 C22 . . . . -175.6(3) ?
C19 N1 C23 C22 . . . . 1.4(5) ?
Cu1 N1 C19 C20 . . . . 177.7(3) ?
C23 N1 C19 C20 . . . . 0.7(5) ?
C25 N2 C24 O5 . . . . -168.2(4) ?
C25 N2 C24 C22 . . . . 11.8(5) ?
C27 N2 C24 O5 . . . . 0.8(6) ?
C27 N2 C24 C22 . . . . -179.2(3) ?
C24 N2 C25 C26 . . . . -111.3(4) ?
C27 N2 C25 C26 . . . . 79.6(4) ?
C24 N2 C27 C28 . . . . -90.0(4) ?
C25 N2 C27 C28 . . . . 79.7(4) ?
Cu1 N3 C29 C30 . . . . -174.7(3) ?
C33 N3 C29 C30 . . . . 0.4(5) ?
Cu1 N3 C33 C32 . . . . 174.3(3) ?
C29 N3 C33 C32 . . . . -0.9(5) ?
C35 N4 C34 O6 . . . . -1.9(6) ?
C35 N4 C34 C32 . . . . 178.7(3) ?
C37 N4 C34 O6 . . . . 175.4(4) ?
C37 N4 C34 C32 . . . . -4.0(5) ?
C34 N4 C35 C36 . . . . 94.1(4) ?
C37 N4 C35 C36 . . . . -83.4(4) ?
C3 C2 C1 O1 . . . . 176.3(3) ?
C3 C2 C1 O2 . . . . -3.3(6) ?
C7 C2 C1 O1 . . . . -5.8(5) ?
C7 C2 C1 O2 . . . . 174.7(4) ?
C1 C2 C3 C4 . . . . 179.5(4) ?
C7 C2 C3 C4 . . . . 1.5(6) ?
C5 C4 C3 C2 . . . . -0.1(7) ?
C3 C4 C5 C6 . . . . -1.6(8) ?
C3 C4 C5 C8 . . . . 176.3(4) ?
C4 C5 C6 C7 . . . . 1.8(7) ?
C8 C5 C6 C7 . . . . -176.1(4) ?
C4 C5 C8 C9 . . . . -86.2(6) ?
C6 C5 C8 C9 . . . . 91.7(5) ?
C6 C7 C2 C1 . . . . -179.3(4) ?
C6 C7 C2 C3 . . . . -1.3(6) ?
C2 C7 C6 C5 . . . . -0.4(6) ?
C12 C11 C10 O3 . . . . 3.4(5) ?
C12 C11 C10 O4 . . . . -175.6(4) ?
C16 C11 C10 O3 . . . . -178.6(3) ?
C16 C11 C10 O4 . . . . 2.4(6) ?
C10 C11 C12 C13 . . . . 178.2(4) ?
C16 C11 C12 C13 . . . . 0.2(6) ?
C10 C11 C16 C15 . . . . -179.3(4) ?
C12 C11 C16 C15 . . . . -1.3(6) ?
C14 C13 C12 C11 . . . . 1.4(6) ?
C12 C13 C14 C15 . . . . -2.0(7) ?
C12 C13 C14 C17 . . . . 176.4(4) ?
C13 C14 C17 C18 . . . . -73.7(6) ?
C15 C14 C17 C18 . . . . 104.7(6) ?
C16 C15 C14 C13 . . . . 1.0(8) ?
C16 C15 C14 C17 . . . . -177.4(4) ?
C14 C15 C16 C11 . . . . 0.7(7) ?
N1 C19 C20 C21 . . . . -2.8(6) ?
C22 C21 C20 C19 . . . . 2.9(6) ?
C23 C22 C21 C20 . . . . -1.0(6) ?
C24 C22 C21 C20 . . . . 177.1(4) ?
C21 C22 C23 N1 . . . . -1.3(6) ?
C24 C22 C23 N1 . . . . -179.4(3) ?
C21 C22 C24 O5 . . . . -109.8(5) ?
C21 C22 C24 N2 . . . . 70.3(5) ?
C23 C22 C24 O5 . . . . 68.3(5) ?
C23 C22 C24 N2 . . . . -111.7(4) ?
C31 C30 C29 N3 . . . . 0.7(6) ?
C29 C30 C31 C32 . . . . -1.5(6) ?
C33 C32 C31 C30 . . . . 1.0(6) ?
C34 C32 C31 C30 . . . . -173.7(4) ?
C31 C32 C33 N3 . . . . 0.2(5) ?
C34 C32 C33 N3 . . . . 175.2(3) ?
C31 C32 C34 O6 . . . . 100.3(5) ?
C31 C32 C34 N4 . . . . -80.3(5) ?
C33 C32 C34 O6 . . . . -74.4(5) ?
C33 C32 C34 N4 . . . . 105.0(4) ?
C38 C37 N4 C34 . . . . 104.0(4) ?
C38 C37 N4 C35 . . . . -78.6(4) ?
